data_4003237
loop_
_publ_author_name
'Chen, Hu'
'Bryant, Daniel'
'Troughton, Joel'
'Kirkus, Mindaugas'
'Neophytou, Marios'
'Miao, Xiaohe'
'Durrant, James R.'
'McCulloch, Iain'

_publ_section_title
;
 One-Step Facile Synthesis of a Simple Hole Transport Material for
 Efficient Perovskite Solar Cells
;
_journal_issue 8
_journal_name_full 'Chemistry of Materials'
_journal_page_first 2515
_journal_paper_doi 10.1021/acs.chemmater.6b00858
_journal_volume 28
_journal_year 2016
_chemical_formula_moiety 'C62 H56 F2 N4 O8, 2(C H2 Cl2)'
_chemical_formula_sum 'C64 H60 Cl4 F2 N4 O8'
_chemical_formula_weight 1192.96
_space_group_crystal_system monoclinic
_space_group_IT_number 14
_space_group_name_Hall '-P 2yn'
_space_group_name_H-M_alt 'P 1 21/n 1'
_atom_sites_solution_hydrogens geom
_atom_sites_solution_primary direct
_atom_sites_solution_secondary difmap
_audit_creation_date 2016-02-10
_audit_creation_method
;
Olex2 1.2
(compiled 2015.09.30 svn.r3233 for OlexSys, GUI svn.r5103)
;
_cell_angle_alpha 90.00
_cell_angle_beta 99.209(3)
_cell_angle_gamma 90.00
_cell_formula_units_Z 2
_cell_length_a 12.2088(8)
_cell_length_b 19.5943(12)
_cell_length_c 12.2950(8)
_cell_measurement_reflns_used 41743
_cell_measurement_temperature 100(2)
_cell_measurement_theta_max 72.5
_cell_measurement_theta_min 4.3
_cell_volume 2903.3(3)
_computing_cell_refinement 'SAINT v8.34A (Bruker, 2013)'
_computing_data_reduction 'SAINT v8.34A (Bruker, 2013)'
_computing_molecular_graphics 'Olex2 (Dolomanov et al., 2009)'
_computing_publication_material 'Olex2 (Dolomanov et al., 2009)'
_computing_structure_refinement 'XL (Sheldrick, 2008)'
_computing_structure_solution 'XT (Sheldrick, 2015)'
_diffrn_ambient_temperature 100.0
_diffrn_measured_fraction_theta_full 0.976
_diffrn_measured_fraction_theta_max 0.976
_diffrn_measurement_device_type 'Bruker APEX-II CCD'
_diffrn_measurement_method '\f and \w scans'
_diffrn_radiation_monochromator graphite
_diffrn_radiation_type CuK\a
_diffrn_radiation_wavelength 1.54178
_diffrn_reflns_av_R_equivalents 0.0366
_diffrn_reflns_av_unetI/netI 0.0205
_diffrn_reflns_limit_h_max 14
_diffrn_reflns_limit_h_min -15
_diffrn_reflns_limit_k_max 24
_diffrn_reflns_limit_k_min -24
_diffrn_reflns_limit_l_max 15
_diffrn_reflns_limit_l_min -15
_diffrn_reflns_number 41743
_diffrn_reflns_theta_full 72.46
_diffrn_reflns_theta_max 72.46
_diffrn_reflns_theta_min 4.28
_diffrn_source 'fine-focus sealed tube'
_exptl_absorpt_coefficient_mu 2.402
_exptl_absorpt_correction_T_max 0.7536
_exptl_absorpt_correction_T_min 0.6470
_exptl_absorpt_process_details
;
SADABS-2014/5 (Bruker,2014/5) was used for absorption correction.
wR2(int) was 0.0805 before and 0.0522 after correction.
The Ratio of minimum to maximum transmission is 0.8585.
The \l/2 correction factor is 0.00150.
;
_exptl_crystal_colour 'light yellow'
_exptl_crystal_density_diffrn 1.365
_exptl_crystal_density_method 'not measured'
_exptl_crystal_description block
_exptl_crystal_F_000 1244
_refine_diff_density_max 0.855
_refine_diff_density_min -0.705
_refine_diff_density_rms 0.068
_refine_ls_extinction_method none
_refine_ls_goodness_of_fit_ref 1.044
_refine_ls_hydrogen_treatment constr
_refine_ls_matrix_type full
_refine_ls_number_parameters 374
_refine_ls_number_reflns 5617
_refine_ls_number_restraints 0
_refine_ls_restrained_S_all 1.044
_refine_ls_R_factor_all 0.0558
_refine_ls_R_factor_gt 0.0492
_refine_ls_shift/su_max 0.000
_refine_ls_shift/su_mean 0.000
_refine_ls_structure_factor_coef Fsqd
_refine_ls_weighting_details 'calc w=1/[\s^2^(Fo^2^)+(0.0632P)^2^+4.6023P] where P=(Fo^2^+2Fc^2^)/3'
_refine_ls_weighting_scheme calc
_refine_ls_wR_factor_gt 0.1316
_refine_ls_wR_factor_ref 0.1367
_reflns_number_gt 5007
_reflns_number_total 5754
_reflns_threshold_expression >2sigma(I)
_cod_data_source_file cm6b00858_si_002.cif
_cod_data_source_block xprep1104
_cod_database_code 4003237
_olex2_refinement_description
;
1. Fixed Uiso
 At 1.2 times of:
  All C(H) groups, All C(H,H) groups
 At 1.5 times of:
  All C(H,H,H) groups
2.a Secondary CH2 refined with riding coordinates:
 C32(H32A,H32B)
2.b Aromatic/amide H refined with riding coordinates:
 C5(H5), C6(H6), C8(H8), C9(H9), C12(H12), C13(H13), C15(H15), C16(H16),
 C19(H19), C20(H20), C22(H22), C23(H23), C26(H26), C27(H27), C29(H29), C30(H30)
2.c Idealised Me refined as rotating group:
 C10(H10A,H10B,H10C), C17(H17A,H17B,H17C), C24(H24A,H24B,H24C), C31(H31A,H31B,
 H31C)
;
_olex2_submission_special_instructions 'No special instructions were received'

loop_
_space_group_symop_id
_space_group_symop_operation_xyz
1 'x, y, z'
2 '-x+1/2, y+1/2, -z+1/2'
3 '-x, -y, -z'
4 'x-1/2, -y-1/2, z-1/2'

loop_
_atom_site_label
_atom_site_type_symbol
_atom_site_fract_x
_atom_site_fract_y
_atom_site_fract_z
_atom_site_U_iso_or_equiv
_atom_site_adp_type
_atom_site_occupancy
_atom_site_calc_flag
_atom_site_refinement_flags_posn
C1 C 0.41202(18) 0.45448(11) 0.46438(17) 0.0135(4) Uani 1 d .
C2 C 0.52177(18) 0.43826(10) 0.45787(17) 0.0140(4) Uani 1 d .
C3 C 0.38956(17) 0.51834(11) 0.50842(17) 0.0137(4) Uani 1 d .
C4 C 0.26837(18) 0.38060(11) 0.51400(18) 0.0160(4) Uani 1 d .
C5 C 0.32242(19) 0.37385(12) 0.62233(19) 0.0201(5) Uani 1 d .
H5 H 0.3983 0.3864 0.6404 0.024 Uiso 1 calc R
C6 C 0.2671(2) 0.34915(13) 0.7037(2) 0.0234(5) Uani 1 d .
H6 H 0.3042 0.3463 0.7776 0.028 Uiso 1 calc R
C7 C 0.1569(2) 0.32839(12) 0.6774(2) 0.0220(5) Uani 1 d .
C8 C 0.10325(19) 0.33340(12) 0.5691(2) 0.0220(5) Uani 1 d .
H8 H 0.0289 0.3179 0.5502 0.026 Uiso 1 calc R
C9 C 0.15764(19) 0.36082(12) 0.48860(19) 0.0205(5) Uani 1 d .
H9 H 0.1192 0.3662 0.4156 0.025 Uiso 1 calc R
C10 C 0.0051(2) 0.27134(14) 0.7377(2) 0.0311(6) Uani 1 d .
H10A H 0.0105 0.2339 0.6859 0.047 Uiso 1 calc GR
H10B H -0.0507 0.3043 0.7040 0.047 Uiso 1 calc GR
H10C H -0.0168 0.2531 0.8052 0.047 Uiso 1 calc GR
C11 C 0.31243(18) 0.38038(11) 0.32298(18) 0.0164(4) Uani 1 d .
C12 C 0.27267(19) 0.31462(11) 0.29943(19) 0.0198(5) Uani 1 d .
H12 H 0.2547 0.2866 0.3571 0.024 Uiso 1 calc R
C13 C 0.2589(2) 0.28944(12) 0.1924(2) 0.0221(5) Uani 1 d .
H13 H 0.2288 0.2451 0.1770 0.027 Uiso 1 calc R
C14 C 0.2887(2) 0.32848(12) 0.10822(19) 0.0216(5) Uani 1 d .
C15 C 0.3294(2) 0.39437(12) 0.13087(19) 0.0206(5) Uani 1 d .
H15 H 0.3499 0.4216 0.0735 0.025 Uiso 1 calc R
C16 C 0.33978(19) 0.42021(11) 0.23701(19) 0.0191(5) Uani 1 d .
H16 H 0.3658 0.4655 0.2514 0.023 Uiso 1 calc R
C17 C 0.2298(3) 0.24235(14) -0.0241(2) 0.0448(8) Uani 1 d .
H17A H 0.2265 0.2325 -0.1027 0.067 Uiso 1 calc GR
H17B H 0.1544 0.2441 -0.0064 0.067 Uiso 1 calc GR
H17C H 0.2719 0.2064 0.0196 0.067 Uiso 1 calc GR
C18 C 0.20890(18) 0.54724(11) 0.40844(17) 0.0146(4) Uani 1 d .
C19 C 0.10117(18) 0.52222(11) 0.38906(18) 0.0169(4) Uani 1 d .
H19 H 0.0726 0.4991 0.4464 0.020 Uiso 1 calc R
C20 C 0.03438(19) 0.53041(12) 0.28713(18) 0.0187(5) Uani 1 d .
H20 H -0.0397 0.5138 0.2755 0.022 Uiso 1 calc R
C21 C 0.07677(19) 0.56307(12) 0.20216(18) 0.0186(5) Uani 1 d .
C22 C 0.18527(19) 0.58747(12) 0.22040(19) 0.0208(5) Uani 1 d .
H22 H 0.2149 0.6090 0.1623 0.025 Uiso 1 calc R
C23 C 0.25003(18) 0.58052(11) 0.32298(19) 0.0182(5) Uani 1 d .
H23 H 0.3232 0.5986 0.3354 0.022 Uiso 1 calc R
C24 C -0.0915(2) 0.54907(15) 0.0749(2) 0.0292(6) Uani 1 d .
H24A H -0.1366 0.5707 0.1244 0.044 Uiso 1 calc GR
H24B H -0.0915 0.4995 0.0856 0.044 Uiso 1 calc GR
H24C H -0.1226 0.5598 -0.0017 0.044 Uiso 1 calc GR
C25 C 0.24947(18) 0.56095(11) 0.61333(17) 0.0144(4) Uani 1 d .
C26 C 0.3133(2) 0.54200(12) 0.71346(19) 0.0204(5) Uani 1 d .
H26 H 0.3736 0.5113 0.7134 0.024 Uiso 1 calc R
C27 C 0.2906(2) 0.56692(12) 0.81236(19) 0.0222(5) Uani 1 d .
H27 H 0.3355 0.5535 0.8793 0.027 Uiso 1 calc R
C28 C 0.2021(2) 0.61171(12) 0.81484(19) 0.0207(5) Uani 1 d .
C29 C 0.1347(2) 0.62849(12) 0.71703(19) 0.0203(5) Uani 1 d .
H29 H 0.0725 0.6575 0.7178 0.024 Uiso 1 calc R
C30 C 0.15804(19) 0.60274(11) 0.61698(18) 0.0181(4) Uani 1 d .
H30 H 0.1106 0.6140 0.5504 0.022 Uiso 1 calc R
C31 C 0.0985(3) 0.68063(14) 0.9221(2) 0.0345(6) Uani 1 d .
H31A H 0.0960 0.6927 0.9990 0.052 Uiso 1 calc GR
H31B H 0.0287 0.6586 0.8902 0.052 Uiso 1 calc GR
H31C H 0.1091 0.7220 0.8803 0.052 Uiso 1 calc GR
C32 C 0.0417(3) 0.15388(14) 0.4375(2) 0.0344(6) Uani 1 d .
H32A H -0.0220 0.1705 0.4708 0.041 Uiso 1 calc R
H32B H 0.1096 0.1585 0.4930 0.041 Uiso 1 calc R
N1 N 0.32618(15) 0.40708(9) 0.43145(15) 0.0158(4) Uani 1 d .
N2 N 0.27871(14) 0.53816(9) 0.51245(15) 0.0152(4) Uani 1 d .
O1 O 0.10969(15) 0.30434(10) 0.76345(15) 0.0313(4) Uani 1 d .
O2 O 0.28348(16) 0.30676(9) 0.00130(14) 0.0296(4) Uani 1 d .
O3 O 0.01939(14) 0.57403(9) 0.09871(13) 0.0256(4) Uani 1 d .
O4 O 0.18846(16) 0.63486(9) 0.91753(14) 0.0275(4) Uani 1 d .
F1 F 0.54350(11) 0.37531(6) 0.42213(11) 0.0186(3) Uani 1 d .
Cl1 Cl 0.05493(6) 0.20376(3) 0.32062(6) 0.03494(18) Uani 1 d .
Cl2 Cl 0.02105(6) 0.06678(3) 0.40009(6) 0.03642(18) Uani 1 d .

loop_
_atom_site_aniso_label
_atom_site_aniso_U_11
_atom_site_aniso_U_22
_atom_site_aniso_U_33
_atom_site_aniso_U_23
_atom_site_aniso_U_13
_atom_site_aniso_U_12
C1 0.0117(10) 0.0145(10) 0.0140(10) 0.0002(8) 0.0006(8) -0.0021(8)
C2 0.0145(10) 0.0118(9) 0.0155(10) -0.0017(8) 0.0016(8) 0.0014(8)
C3 0.0106(10) 0.0159(10) 0.0146(9) 0.0007(8) 0.0020(8) 0.0009(8)
C4 0.0130(10) 0.0133(10) 0.0215(11) -0.0004(8) 0.0025(8) -0.0001(8)
C5 0.0139(11) 0.0197(11) 0.0247(12) 0.0011(9) -0.0025(9) -0.0032(9)
C6 0.0192(12) 0.0273(12) 0.0222(11) 0.0047(9) -0.0016(9) -0.0041(10)
C7 0.0188(12) 0.0218(11) 0.0260(12) 0.0048(9) 0.0054(9) -0.0027(9)
C8 0.0108(10) 0.0247(12) 0.0299(12) 0.0044(10) 0.0016(9) -0.0010(9)
C9 0.0145(11) 0.0231(11) 0.0223(11) 0.0014(9) -0.0016(9) -0.0014(9)
C10 0.0224(13) 0.0341(14) 0.0377(15) 0.0057(11) 0.0080(11) -0.0095(11)
C11 0.0118(10) 0.0172(10) 0.0191(11) -0.0035(8) -0.0007(8) 0.0009(8)
C12 0.0195(12) 0.0167(11) 0.0227(11) -0.0008(9) 0.0018(9) -0.0025(9)
C13 0.0201(12) 0.0158(11) 0.0282(12) -0.0070(9) -0.0026(9) -0.0007(9)
C14 0.0191(11) 0.0225(11) 0.0211(11) -0.0065(9) -0.0029(9) 0.0047(9)
C15 0.0205(12) 0.0212(11) 0.0194(11) -0.0009(9) 0.0005(9) -0.0004(9)
C16 0.0176(11) 0.0160(10) 0.0227(11) -0.0030(9) 0.0004(9) -0.0008(9)
C17 0.083(3) 0.0185(12) 0.0260(14) -0.0079(10) -0.0119(14) 0.0067(14)
C18 0.0122(10) 0.0157(10) 0.0159(10) -0.0024(8) 0.0021(8) 0.0013(8)
C19 0.0151(11) 0.0187(10) 0.0174(10) -0.0002(8) 0.0037(8) -0.0012(9)
C20 0.0128(10) 0.0211(11) 0.0214(11) -0.0013(9) 0.0005(8) -0.0024(9)
C21 0.0164(11) 0.0200(11) 0.0185(11) 0.0004(9) 0.0000(9) 0.0027(9)
C22 0.0179(11) 0.0230(11) 0.0217(11) 0.0063(9) 0.0037(9) -0.0004(9)
C23 0.0122(10) 0.0180(10) 0.0240(11) 0.0006(9) 0.0014(9) 0.0005(9)
C24 0.0207(12) 0.0396(15) 0.0236(12) 0.0009(11) -0.0074(10) -0.0012(11)
C25 0.0129(10) 0.0146(10) 0.0161(10) -0.0007(8) 0.0033(8) -0.0017(8)
C26 0.0196(12) 0.0192(11) 0.0221(11) -0.0004(9) 0.0023(9) 0.0051(9)
C27 0.0238(12) 0.0247(12) 0.0175(11) 0.0014(9) 0.0014(9) 0.0051(10)
C28 0.0252(12) 0.0191(11) 0.0192(11) -0.0014(9) 0.0074(9) 0.0004(9)
C29 0.0178(11) 0.0197(11) 0.0244(11) 0.0016(9) 0.0060(9) 0.0051(9)
C30 0.0165(11) 0.0194(11) 0.0180(10) 0.0015(8) 0.0015(8) 0.0016(9)
C31 0.0530(18) 0.0287(13) 0.0250(13) 0.0005(10) 0.0166(12) 0.0147(13)
C32 0.0376(16) 0.0308(14) 0.0342(14) -0.0006(11) 0.0038(12) -0.0054(12)
N1 0.0131(9) 0.0163(9) 0.0174(9) -0.0025(7) 0.0010(7) -0.0049(7)
N2 0.0089(9) 0.0202(9) 0.0165(9) -0.0018(7) 0.0019(7) 0.0024(7)
O1 0.0234(9) 0.0429(11) 0.0280(9) 0.0094(8) 0.0052(7) -0.0117(8)
O2 0.0376(11) 0.0281(9) 0.0206(8) -0.0095(7) -0.0034(7) 0.0026(8)
O3 0.0190(8) 0.0363(10) 0.0194(8) 0.0061(7) -0.0032(6) -0.0022(7)
O4 0.0350(10) 0.0300(9) 0.0192(8) -0.0023(7) 0.0093(7) 0.0079(8)
F1 0.0161(6) 0.0129(6) 0.0263(7) -0.0055(5) 0.0019(5) 0.0016(5)
Cl1 0.0345(4) 0.0290(3) 0.0402(4) 0.0047(3) 0.0026(3) -0.0065(3)
Cl2 0.0462(4) 0.0240(3) 0.0364(4) 0.0001(2) -0.0016(3) -0.0045(3)

loop_
_atom_type_symbol
_atom_type_description
_atom_type_scat_dispersion_real
_atom_type_scat_dispersion_imag
_atom_type_scat_source
C C 0.0181 0.0091 'International Tables Vol C Tables 4.2.6.8 and 6.1.1.4'
H H 0.0000 0.0000 'International Tables Vol C Tables 4.2.6.8 and 6.1.1.4'
N N 0.0311 0.0180 'International Tables Vol C Tables 4.2.6.8 and 6.1.1.4'
O O 0.0492 0.0322 'International Tables Vol C Tables 4.2.6.8 and 6.1.1.4'
F F 0.0727 0.0534 'International Tables Vol C Tables 4.2.6.8 and 6.1.1.4'
Cl Cl 0.3639 0.7018 'International Tables Vol C Tables 4.2.6.8 and 6.1.1.4'

loop_
_geom_angle_atom_site_label_1
_geom_angle_atom_site_label_2
_geom_angle_atom_site_label_3
_geom_angle
_geom_angle_site_symmetry_1
_geom_angle_site_symmetry_3
C2 C1 C3 118.27(19) . .
C2 C1 N1 120.74(19) . .
C3 C1 N1 120.95(19) . .
C3 C2 C1 123.7(2) 3_666 .
F1 C2 C1 117.93(19) . .
F1 C2 C3 118.22(19) . 3_666
C1 C3 N2 120.21(19) . .
C2 C3 C1 117.99(19) 3_666 .
C2 C3 N2 121.74(19) 3_666 .
C5 C4 N1 120.2(2) . .
C9 C4 C5 118.8(2) . .
C9 C4 N1 121.0(2) . .
C4 C5 H5 119.6 . .
C6 C5 C4 120.9(2) . .
C6 C5 H5 119.6 . .
C5 C6 H6 120.0 . .
C5 C6 C7 120.1(2) . .
C7 C6 H6 120.0 . .
C8 C7 C6 119.4(2) . .
O1 C7 C6 115.7(2) . .
O1 C7 C8 125.0(2) . .
C7 C8 H8 119.8 . .
C9 C8 C7 120.4(2) . .
C9 C8 H8 119.8 . .
C4 C9 H9 119.8 . .
C8 C9 C4 120.4(2) . .
C8 C9 H9 119.8 . .
H10A C10 H10B 109.5 . .
H10A C10 H10C 109.5 . .
H10B C10 H10C 109.5 . .
O1 C10 H10A 109.5 . .
O1 C10 H10B 109.5 . .
O1 C10 H10C 109.5 . .
C12 C11 C16 118.5(2) . .
C12 C11 N1 121.5(2) . .
C16 C11 N1 119.95(19) . .
C11 C12 H12 119.6 . .
C13 C12 C11 120.7(2) . .
C13 C12 H12 119.6 . .
C12 C13 H13 119.8 . .
C14 C13 C12 120.4(2) . .
C14 C13 H13 119.8 . .
C13 C14 C15 119.4(2) . .
O2 C14 C13 124.6(2) . .
O2 C14 C15 116.0(2) . .
C14 C15 H15 119.9 . .
C16 C15 C14 120.1(2) . .
C16 C15 H15 119.9 . .
C11 C16 H16 119.6 . .
C15 C16 C11 120.7(2) . .
C15 C16 H16 119.6 . .
H17A C17 H17B 109.5 . .
H17A C17 H17C 109.5 . .
H17B C17 H17C 109.5 . .
O2 C17 H17A 109.5 . .
O2 C17 H17B 109.5 . .
O2 C17 H17C 109.5 . .
C19 C18 C23 118.7(2) . .
C19 C18 N2 121.49(19) . .
C23 C18 N2 119.76(19) . .
C18 C19 H19 119.4 . .
C18 C19 C20 121.1(2) . .
C20 C19 H19 119.4 . .
C19 C20 H20 120.2 . .
C19 C20 C21 119.6(2) . .
C21 C20 H20 120.2 . .
C22 C21 C20 119.7(2) . .
O3 C21 C20 125.0(2) . .
O3 C21 C22 115.4(2) . .
C21 C22 H22 119.9 . .
C23 C22 C21 120.2(2) . .
C23 C22 H22 119.9 . .
C18 C23 H23 119.7 . .
C22 C23 C18 120.7(2) . .
C22 C23 H23 119.7 . .
H24A C24 H24B 109.5 . .
H24A C24 H24C 109.5 . .
H24B C24 H24C 109.5 . .
O3 C24 H24A 109.5 . .
O3 C24 H24B 109.5 . .
O3 C24 H24C 109.5 . .
C26 C25 N2 120.28(19) . .
C30 C25 C26 117.7(2) . .
C30 C25 N2 121.99(19) . .
C25 C26 H26 119.3 . .
C27 C26 C25 121.3(2) . .
C27 C26 H26 119.3 . .
C26 C27 H27 119.8 . .
C26 C27 C28 120.5(2) . .
C28 C27 H27 119.8 . .
C29 C28 C27 119.0(2) . .
O4 C28 C27 115.8(2) . .
O4 C28 C29 125.2(2) . .
C28 C29 H29 119.9 . .
C28 C29 C30 120.1(2) . .
C30 C29 H29 119.9 . .
C25 C30 C29 121.2(2) . .
C25 C30 H30 119.4 . .
C29 C30 H30 119.4 . .
H31A C31 H31B 109.5 . .
H31A C31 H31C 109.5 . .
H31B C31 H31C 109.5 . .
O4 C31 H31A 109.5 . .
O4 C31 H31B 109.5 . .
O4 C31 H31C 109.5 . .
H32A C32 H32B 108.1 . .
Cl1 C32 H32A 109.6 . .
Cl1 C32 H32B 109.6 . .
Cl1 C32 Cl2 110.42(16) . .
Cl2 C32 H32A 109.6 . .
Cl2 C32 H32B 109.6 . .
C1 N1 C4 117.76(17) . .
C1 N1 C11 118.93(18) . .
C11 N1 C4 122.60(18) . .
C3 N2 C18 116.04(17) . .
C3 N2 C25 119.54(17) . .
C25 N2 C18 123.10(17) . .
C7 O1 C10 117.4(2) . .
C14 O2 C17 115.5(2) . .
C21 O3 C24 117.77(19) . .
C28 O4 C31 116.78(19) . .

loop_
_geom_bond_atom_site_label_1
_geom_bond_atom_site_label_2
_geom_bond_distance
_geom_bond_site_symmetry_2
C1 C2 1.392(3) .
C1 C3 1.408(3) .
C1 N1 1.410(3) .
C2 C3 1.387(3) 3_666
C2 F1 1.350(2) .
C3 C2 1.387(3) 3_666
C3 N2 1.417(3) .
C4 C5 1.395(3) .
C4 C9 1.393(3) .
C4 N1 1.424(3) .
C5 H5 0.9500 .
C5 C6 1.381(3) .
C6 H6 0.9500 .
C6 C7 1.393(3) .
C7 C8 1.390(3) .
C7 O1 1.367(3) .
C8 H8 0.9500 .
C8 C9 1.386(3) .
C9 H9 0.9500 .
C10 H10A 0.9800 .
C10 H10B 0.9800 .
C10 H10C 0.9800 .
C10 O1 1.421(3) .
C11 C12 1.391(3) .
C11 C16 1.397(3) .
C11 N1 1.417(3) .
C12 H12 0.9500 .
C12 C13 1.391(3) .
C13 H13 0.9500 .
C13 C14 1.382(4) .
C14 C15 1.395(3) .
C14 O2 1.373(3) .
C15 H15 0.9500 .
C15 C16 1.386(3) .
C16 H16 0.9500 .
C17 H17A 0.9800 .
C17 H17B 0.9800 .
C17 H17C 0.9800 .
C17 O2 1.433(3) .
C18 C19 1.388(3) .
C18 C23 1.397(3) .
C18 N2 1.430(3) .
C19 H19 0.9500 .
C19 C20 1.391(3) .
C20 H20 0.9500 .
C20 C21 1.393(3) .
C21 C22 1.392(3) .
C21 O3 1.367(3) .
C22 H22 0.9500 .
C22 C23 1.384(3) .
C23 H23 0.9500 .
C24 H24A 0.9800 .
C24 H24B 0.9800 .
C24 H24C 0.9800 .
C24 O3 1.425(3) .
C25 C26 1.398(3) .
C25 C30 1.391(3) .
C25 N2 1.417(3) .
C26 H26 0.9500 .
C26 C27 1.379(3) .
C27 H27 0.9500 .
C27 C28 1.396(3) .
C28 C29 1.384(3) .
C28 O4 1.377(3) .
C29 H29 0.9500 .
C29 C30 1.400(3) .
C30 H30 0.9500 .
C31 H31A 0.9800 .
C31 H31B 0.9800 .
C31 H31C 0.9800 .
C31 O4 1.426(3) .
C32 H32A 0.9900 .
C32 H32B 0.9900 .
C32 Cl1 1.766(3) .
C32 Cl2 1.775(3) .

loop_
_geom_torsion_atom_site_label_1
_geom_torsion_atom_site_label_2
_geom_torsion_atom_site_label_3
_geom_torsion_atom_site_label_4
_geom_torsion
_geom_torsion_site_symmetry_1
_geom_torsion_site_symmetry_4
C1 C3 N2 C18 -64.9(3) . .
C1 C3 N2 C25 127.8(2) . .
C2 C1 C3 C2 0.5(3) . 3_666
C2 C1 C3 N2 177.40(19) . .
C2 C1 N1 C4 114.2(2) . .
C2 C1 N1 C11 -56.5(3) . .
C2 C3 N2 C18 111.9(2) 3_666 .
C2 C3 N2 C25 -55.4(3) 3_666 .
C3 C1 C2 C3 -0.5(3) . 3_666
C3 C1 C2 F1 175.87(18) . .
C3 C1 N1 C4 -63.5(3) . .
C3 C1 N1 C11 125.9(2) . .
C4 C5 C6 C7 2.2(4) . .
C5 C4 C9 C8 -1.6(3) . .
C5 C4 N1 C1 -30.1(3) . .
C5 C4 N1 C11 140.2(2) . .
C5 C6 C7 C8 -0.6(4) . .
C5 C6 C7 O1 179.6(2) . .
C6 C7 C8 C9 -2.1(4) . .
C6 C7 O1 C10 -168.9(2) . .
C7 C8 C9 C4 3.2(4) . .
C8 C7 O1 C10 11.3(4) . .
C9 C4 C5 C6 -1.1(3) . .
C9 C4 N1 C1 150.1(2) . .
C9 C4 N1 C11 -39.6(3) . .
C11 C12 C13 C14 2.6(4) . .
C12 C11 C16 C15 -1.1(3) . .
C12 C11 N1 C1 148.4(2) . .
C12 C11 N1 C4 -21.8(3) . .
C12 C13 C14 C15 -2.1(4) . .
C12 C13 C14 O2 176.6(2) . .
C13 C14 C15 C16 0.1(4) . .
C13 C14 O2 C17 8.2(4) . .
C14 C15 C16 C11 1.5(4) . .
C15 C14 O2 C17 -173.0(2) . .
C16 C11 C12 C13 -0.9(3) . .
C16 C11 N1 C1 -31.1(3) . .
C16 C11 N1 C4 158.7(2) . .
C18 C19 C20 C21 1.3(3) . .
C19 C18 C23 C22 -1.0(3) . .
C19 C18 N2 C3 136.1(2) . .
C19 C18 N2 C25 -57.1(3) . .
C19 C20 C21 C22 -0.4(3) . .
C19 C20 C21 O3 179.9(2) . .
C20 C21 C22 C23 -1.2(4) . .
C20 C21 O3 C24 -1.3(3) . .
C21 C22 C23 C18 1.9(3) . .
C22 C21 O3 C24 179.0(2) . .
C23 C18 C19 C20 -0.6(3) . .
C23 C18 N2 C3 -42.3(3) . .
C23 C18 N2 C25 124.5(2) . .
C25 C26 C27 C28 0.4(4) . .
C26 C25 C30 C29 3.9(3) . .
C26 C25 N2 C3 -22.9(3) . .
C26 C25 N2 C18 170.7(2) . .
C26 C27 C28 C29 2.7(4) . .
C26 C27 C28 O4 -178.4(2) . .
C27 C28 C29 C30 -2.4(4) . .
C27 C28 O4 C31 -180.0(2) . .
C28 C29 C30 C25 -1.0(4) . .
C29 C28 O4 C31 -1.1(4) . .
C30 C25 C26 C27 -3.7(3) . .
C30 C25 N2 C3 156.7(2) . .
C30 C25 N2 C18 -9.7(3) . .
N1 C1 C2 C3 -178.18(19) . 3_666
N1 C1 C2 F1 -1.8(3) . .
N1 C1 C3 C2 178.15(19) . 3_666
N1 C1 C3 N2 -4.9(3) . .
N1 C4 C5 C6 179.1(2) . .
N1 C4 C9 C8 178.2(2) . .
N1 C11 C12 C13 179.5(2) . .
N1 C11 C16 C15 178.5(2) . .
N2 C18 C19 C20 -179.1(2) . .
N2 C18 C23 C22 177.5(2) . .
N2 C25 C26 C27 175.9(2) . .
N2 C25 C30 C29 -175.7(2) . .
O1 C7 C8 C9 177.7(2) . .
O2 C14 C15 C16 -178.7(2) . .
O3 C21 C22 C23 178.5(2) . .
O4 C28 C29 C30 178.8(2) . .
